data_4332661
loop_
_publ_author_name
'Moon, Dohyun'
'Lee, Kyungjae'
'John, Rohith P.'
'Kim, Ghyung Hwa'
'Suh, Byoung Jin'
'Lah, Myoung Soo'

_publ_section_title
;
 Steric Control of a Bridging Ligand for High-Nuclearity Metallamacrocycle
 Formation:&#x00A0; A Highly Puckered 60-Membered Icosanuclear
 Metalladiazamacrocycle
;
_journal_issue 20
_journal_name_full 'Inorganic Chemistry'
_journal_page_first 7991
_journal_page_last 7993
_journal_paper_doi 10.1021/ic060646d
_journal_volume 45
_journal_year 2006
_chemical_formula_sum 'C356 H328 Mn20 N40 O80 S18'
_chemical_formula_weight 8122.46
_chemical_name_systematic
;
 ?
;
_space_group_IT_number 86
_symmetry_cell_setting tetragonal
_symmetry_space_group_name_Hall '-P 4bc'
_symmetry_space_group_name_H-M 'P 42/n :2'
_atom_sites_solution_hydrogens geom
_atom_sites_solution_primary direct
_atom_sites_solution_secondary difmap
_audit_creation_method SHELXL-97
_cell_angle_alpha 90.00
_cell_angle_beta 90.00
_cell_angle_gamma 90.00
_cell_formula_units_Z 2
_cell_length_a 39.305(6)
_cell_length_b 39.305(6)
_cell_length_c 17.810(4)
_cell_measurement_reflns_used 23775
_cell_measurement_temperature 100(2)
_cell_measurement_theta_max 26.48
_cell_measurement_theta_min 1.32
_cell_volume 27514(9)
_computing_cell_refinement HKL2000
_computing_data_collection 'PAL ADSC Quantum-210 ADX Program'
_computing_data_reduction HKL2000
_computing_molecular_graphics 'DIAMOND 3.0'
_computing_publication_material WinGX
_computing_structure_refinement 'Bruker SHELXTL'
_computing_structure_solution 'Bruker SHELXTL'
_diffrn_ambient_temperature 100(2)
_diffrn_measured_fraction_theta_full 0.980
_diffrn_measured_fraction_theta_max 0.980
_diffrn_measurement_device_type 'CCD area detector'
_diffrn_measurement_method 'phi scans'
_diffrn_radiation_monochromator 'Silicon double crystal monochromator'
_diffrn_radiation_source PAL
_diffrn_radiation_type synchrotron
_diffrn_radiation_wavelength 0.74999
_diffrn_reflns_av_R_equivalents 0.0582
_diffrn_reflns_av_sigmaI/netI 0.0403
_diffrn_reflns_limit_h_max 46
_diffrn_reflns_limit_h_min -46
_diffrn_reflns_limit_k_max 46
_diffrn_reflns_limit_k_min -46
_diffrn_reflns_limit_l_max 20
_diffrn_reflns_limit_l_min 0
_diffrn_reflns_number 87844
_diffrn_reflns_theta_full 26.48
_diffrn_reflns_theta_max 26.48
_diffrn_reflns_theta_min 1.32
_exptl_absorpt_coefficient_mu 0.564
_exptl_absorpt_correction_type empirical
_exptl_absorpt_process_details HKL2000-Scalepack
_exptl_crystal_colour 'dark brown'
_exptl_crystal_density_diffrn 0.980
_exptl_crystal_density_method 'not measured'
_exptl_crystal_description needle
_exptl_crystal_F_000 8344
_exptl_crystal_size_max 0.60
_exptl_crystal_size_mid 0.30
_exptl_crystal_size_min 0.30
_refine_diff_density_max 1.296
_refine_diff_density_min -0.860
_refine_diff_density_rms 0.100
_refine_ls_extinction_method none
_refine_ls_goodness_of_fit_ref 1.067
_refine_ls_hydrogen_treatment mixed
_refine_ls_matrix_type full
_refine_ls_number_parameters 1307
_refine_ls_number_reflns 23775
_refine_ls_number_restraints 0
_refine_ls_restrained_S_all 1.067
_refine_ls_R_factor_all 0.0757
_refine_ls_R_factor_gt 0.0686
_refine_ls_shift/su_max 0.005
_refine_ls_shift/su_mean 0.000
_refine_ls_structure_factor_coef Fsqd
_refine_ls_weighting_details 'calc w=1/[\s^2^(Fo^2^)+(0.1532P)^2^+19.3478P] where P=(Fo^2^+2Fc^2^)/3'
_refine_ls_weighting_scheme calc
_refine_ls_wR_factor_gt 0.2180
_refine_ls_wR_factor_ref 0.2239
_reflns_number_gt 20037
_reflns_number_total 23775
_reflns_threshold_expression >2sigma(I)
_cod_data_source_file ic060646dsup1.cif
_cod_data_source_block complex1
_cod_depositor_comments
;
The following automatic conversions were performed:

'_symmetry_cell_setting' value 'Tetragonal' changed to 'tetragonal'
according to /home/saulius/struct/CIF-dictionaries/cif_core.dic
dictionary named 'cif_core.dic' version 2.4.2 from 2011-04-26.

Automatic conversion script
Id: cif_fix_values 1891 2012-01-12 08:04:46Z andrius 
;
_cod_original_cell_volume 27515(8)
_cod_original_sg_symbol_H-M P4(2)/n
_cod_database_code 4332661

loop_
_symmetry_equiv_pos_as_xyz
'x, y, z'
'-x+1/2, -y+1/2, z'
'-y, x+1/2, z+1/2'
'y+1/2, -x, z+1/2'
'-x, -y, -z'
'x-1/2, y-1/2, -z'
'y, -x-1/2, -z-1/2'
'-y-1/2, x, -z-1/2'

loop_
_atom_site_label
_atom_site_type_symbol
_atom_site_fract_x
_atom_site_fract_y
_atom_site_fract_z
_atom_site_U_iso_or_equiv
_atom_site_adp_type
_atom_site_occupancy
_atom_site_symmetry_multiplicity
_atom_site_calc_flag
_atom_site_refinement_flags
_atom_site_disorder_assembly
_atom_site_disorder_group
Mn1A Mn 0.328219(11) 0.405339(12) 0.93524(2) 0.03058(13) Uani 1 1 d . . .
O1A O 0.33599(5) 0.38616(6) 1.02918(12) 0.0361(5) Uani 1 1 d . . .
O2A O 0.39309(6) 0.47789(6) 1.02701(14) 0.0456(6) Uani 1 1 d . . .
O3A O 0.32524(6) 0.43083(5) 0.84271(12) 0.0364(5) Uani 1 1 d . . .
O4A O 0.37019(6) 0.37405(6) 0.88996(13) 0.0430(5) Uani 1 1 d . . .
N1A N 0.35830(7) 0.44280(7) 0.95937(15) 0.0364(6) Uani 1 1 d . . .
N2A N 0.36575(7) 0.46429(7) 0.89886(15) 0.0390(6) Uani 1 1 d . . .
C1A C 0.34546(8) 0.40251(9) 1.09155(19) 0.0413(7) Uani 1 1 d . . .
C2A C 0.36397(8) 0.43332(9) 1.09215(19) 0.0404(7) Uani 1 1 d . . .
C3A C 0.37412(10) 0.44721(12) 1.1619(2) 0.0568(10) Uani 1 1 d . . .
H3A H 0.3863 0.4681 1.1629 0.068 Uiso 1 1 calc R . .
C4A C 0.36670(14) 0.43114(15) 1.2280(3) 0.0788(15) Uani 1 1 d . . .
H4A H 0.3741 0.4405 1.2743 0.095 Uiso 1 1 calc R . .
C5A C 0.34834(14) 0.40112(15) 1.2269(3) 0.0801(15) Uani 1 1 d . . .
H5A H 0.3429 0.3901 1.2728 0.096 Uiso 1 1 calc R . .
C6A C 0.33794(11) 0.38719(13) 1.1604(2) 0.0595(11) Uani 1 1 d . . .
H6A H 0.3253 0.3666 1.1611 0.071 Uiso 1 1 calc R . .
C7A C 0.37295(8) 0.45208(9) 1.02347(18) 0.0374(7) Uani 1 1 d . . .
C8A C 0.34622(8) 0.45666(8) 0.84109(18) 0.0366(7) Uani 1 1 d . . .
C9A C 0.34764(9) 0.47860(9) 0.77508(19) 0.0429(8) Uani 1 1 d . . .
H9A H 0.3651 0.4952 0.7717 0.052 Uiso 1 1 calc R . .
C10A C 0.32530(9) 0.47610(9) 0.71967(19) 0.0440(8) Uani 1 1 d . . .
H10A H 0.3096 0.4578 0.7220 0.053 Uiso 1 1 calc R . .
C11A C 0.32259(10) 0.49917(10) 0.6547(2) 0.0511(9) Uani 1 1 d . . .
C12A C 0.29400(11) 0.49801(10) 0.6096(2) 0.0531(9) Uani 1 1 d . . .
H12A H 0.2765 0.4821 0.6206 0.064 Uiso 1 1 calc R . .
C13A C 0.29030(13) 0.51963(13) 0.5483(2) 0.0666(12) Uani 1 1 d . . .
H13A H 0.2704 0.5186 0.5181 0.080 Uiso 1 1 calc R . .
C14A C 0.31564(17) 0.54240(16) 0.5319(3) 0.0912(18) Uani 1 1 d . . .
H14A H 0.3132 0.5574 0.4905 0.109 Uiso 1 1 calc R . .
C15A C 0.3440(2) 0.5435(2) 0.5746(4) 0.150(4) Uani 1 1 d . . .
H15A H 0.3613 0.5595 0.5628 0.180 Uiso 1 1 calc R . .
C16A C 0.34838(17) 0.52157(19) 0.6361(3) 0.109(3) Uani 1 1 d . . .
H16A H 0.3688 0.5221 0.6645 0.131 Uiso 1 1 calc R . .
S1A S 0.38557(2) 0.35792(2) 0.82111(5) 0.0421(2) Uani 1 1 d . . .
C17A C 0.35305(10) 0.33062(10) 0.7837(2) 0.0523(9) Uani 1 1 d . . .
H17A H 0.3500 0.3110 0.8168 0.078 Uiso 1 1 calc R . .
H17B H 0.3598 0.3228 0.7336 0.078 Uiso 1 1 calc R . .
H17C H 0.3316 0.3432 0.7801 0.078 Uiso 1 1 calc R . .
C18A C 0.38533(12) 0.38911(11) 0.7482(2) 0.0589(10) Uani 1 1 d . . .
H18A H 0.3619 0.3966 0.7391 0.088 Uiso 1 1 calc R . .
H18B H 0.3947 0.3792 0.7022 0.088 Uiso 1 1 calc R . .
H18C H 0.3992 0.4086 0.7635 0.088 Uiso 1 1 calc R . .
Mn2B Mn 0.413608(14) 0.493355(14) 0.93170(3) 0.04623(16) Uani 1 1 d . A .
O1B O 0.39275(7) 0.53588(7) 0.92534(16) 0.0517(6) Uani 1 1 d . . .
O2B O 0.44236(8) 0.52128(7) 0.71532(17) 0.0602(7) Uani 1 1 d . A .
O3B O 0.43729(6) 0.45067(6) 0.92194(16) 0.0502(6) Uani 1 1 d . A .
O4B O 0.45665(7) 0.51269(7) 0.99680(19) 0.0654(8) Uani 1 1 d . . .
N1B N 0.43134(8) 0.49835(7) 0.83080(19) 0.0483(7) Uani 1 1 d . . .
N2B N 0.44819(9) 0.46935(8) 0.8026(2) 0.0546(8) Uani 1 1 d . A .
C1B C 0.39396(10) 0.55900(9) 0.8710(2) 0.0507(9) Uani 1 1 d . A .
C2B C 0.41096(10) 0.55492(9) 0.8025(2) 0.0514(9) Uani 1 1 d . . .
C3B C 0.41030(12) 0.58137(11) 0.7487(3) 0.0653(11) Uani 1 1 d . A .
H3B H 0.4220 0.5784 0.7025 0.078 Uiso 1 1 calc R . .
C4B C 0.39310(15) 0.61151(12) 0.7618(3) 0.0809(15) Uani 1 1 d . . .
H4B H 0.3924 0.6289 0.7248 0.097 Uiso 1 1 calc R A .
C5B C 0.37664(13) 0.61564(12) 0.8314(3) 0.0739(13) Uani 1 1 d . A .
H5B H 0.3652 0.6364 0.8422 0.089 Uiso 1 1 calc R . .
C6B C 0.37687(11) 0.59005(10) 0.8841(3) 0.0603(10) Uani 1 1 d . . .
H6B H 0.3653 0.5933 0.9303 0.072 Uiso 1 1 calc R A .
C7B C 0.42939(10) 0.52379(9) 0.7811(2) 0.0507(9) Uani 1 1 d . A .
C8B C 0.45003(10) 0.44629(9) 0.8559(3) 0.0535(10) Uani 1 1 d . . .
C9B C 0.46830(11) 0.41446(10) 0.8384(3) 0.0628(11) Uani 1 1 d . A .
H9B H 0.4774 0.4116 0.7894 0.075 Uiso 1 1 calc R . .
C10B C 0.47266(11) 0.38991(10) 0.8872(3) 0.0592(11) Uani 1 1 d . . .
H10B H 0.4621 0.3925 0.9349 0.071 Uiso 1 1 calc R A .
C11B C 0.49261(12) 0.35844(12) 0.8743(4) 0.0782(16) Uani 1 1 d . A .
C12B C 0.49671(14) 0.33549(11) 0.9339(4) 0.0878(18) Uani 1 1 d . . .
H12B H 0.4870 0.3403 0.9816 0.105 Uiso 1 1 calc R A .
C13B C 0.51509(17) 0.30580(16) 0.9229(6) 0.119(3) Uani 1 1 d . A .
H13B H 0.5175 0.2901 0.9630 0.143 Uiso 1 1 calc R . .
C14B C 0.53003(17) 0.29867(16) 0.8537(7) 0.127(3) Uani 1 1 d . . .
H14B H 0.5426 0.2782 0.8468 0.152 Uiso 1 1 calc R A .
C15B C 0.52657(14) 0.32134(16) 0.7953(5) 0.106(2) Uani 1 1 d . A .
H15B H 0.5369 0.3166 0.7482 0.127 Uiso 1 1 calc R . .
C16B C 0.50796(13) 0.35122(13) 0.8053(4) 0.0856(17) Uani 1 1 d . . .
H16B H 0.5057 0.3668 0.7648 0.103 Uiso 1 1 calc R A .
Mn3C Mn 0.464694(17) 0.479253(16) 0.68197(4) 0.05868(19) Uani 1 1 d . . .
O1C O 0.50787(8) 0.49140(7) 0.71516(19) 0.0643(8) Uani 1 1 d . A .
O2C O 0.51984(7) 0.39320(7) 0.62163(18) 0.0611(8) Uani 1 1 d . A .
O3C O 0.42370(7) 0.46011(8) 0.63943(18) 0.0657(8) Uani 1 1 d . A .
O4C O 0.47365(10) 0.50468(10) 0.5724(2) 0.0842(10) Uani 1 1 d . A .
N1C N 0.48206(9) 0.43515(9) 0.6489(2) 0.0591(9) Uani 1 1 d . A .
N2C N 0.45891(8) 0.41631(8) 0.60505(19) 0.0525(8) Uani 1 1 d . . .
C1C C 0.53249(15) 0.47082(14) 0.7382(4) 0.0464(14) Uani 0.671(4) 1 d P A 1
C2C C 0.53673(18) 0.43651(18) 0.7106(4) 0.0527(17) Uani 0.671(4) 1 d P A 1
C3C C 0.56608(18) 0.41799(18) 0.7310(4) 0.0633(17) Uani 0.671(4) 1 d P A 1
H3C H 0.5693 0.3958 0.7111 0.076 Uiso 0.671(4) 1 calc PR A 1
C4C C 0.59016(19) 0.43123(19) 0.7788(5) 0.074(2) Uani 0.671(4) 1 d P A 1
H4C H 0.6100 0.4186 0.7912 0.088 Uiso 0.671(4) 1 calc PR A 1
C5C C 0.5848(2) 0.46406(18) 0.8091(5) 0.073(2) Uani 0.671(4) 1 d P A 1
H5C H 0.6007 0.4730 0.8441 0.088 Uiso 0.671(4) 1 calc PR A 1
C6C C 0.55768(13) 0.48281(11) 0.7892(3) 0.0588(16) Uani 0.671(4) 1 d P A 1
H6C H 0.5552 0.5049 0.8101 0.071 Uiso 0.671(4) 1 calc PR A 1
C71C C 0.54056(13) 0.47532(11) 0.6979(3) 0.068(4) Uani 0.329(4) 1 d PR A 2
C72C C 0.54177(13) 0.44157(11) 0.6747(3) 0.053(4) Uani 0.329(4) 1 d PR A 2
C73C C 0.57208(13) 0.42348(11) 0.6793(3) 0.083(5) Uani 0.329(4) 1 d PR A 2
H73C H 0.5729 0.4004 0.6635 0.099 Uiso 0.329(4) 1 calc PR A 2
C74C C 0.60119(13) 0.43914(11) 0.7070(3) 0.078(5) Uani 0.329(4) 1 d PR A 2
H74C H 0.6219 0.4268 0.7102 0.093 Uiso 0.329(4) 1 calc PR A 2
C75C C 0.59999(13) 0.47289(11) 0.7302(3) 0.102(7) Uani 0.329(4) 1 d PR A 2
H75C H 0.6199 0.4836 0.7491 0.122 Uiso 0.329(4) 1 calc PR A 2
C76C C 0.56967(13) 0.49098(11) 0.7256(3) 0.065(4) Uani 0.329(4) 1 d PR A 2
H76C H 0.5688 0.5140 0.7414 0.078 Uiso 0.329(4) 1 calc PR A 2
C7C C 0.51249(11) 0.42156(11) 0.6539(3) 0.0655(12) Uani 1 1 d . . .
C8C C 0.42933(11) 0.43128(10) 0.6039(2) 0.0544(10) Uani 1 1 d . A .
C9C C 0.40259(10) 0.41593(10) 0.5573(2) 0.0518(9) Uani 1 1 d . . .
H9C H 0.4057 0.3932 0.5403 0.062 Uiso 1 1 calc R A .
C10C C 0.37424(10) 0.43219(9) 0.5378(2) 0.0479(9) Uani 1 1 d . A .
H10C H 0.3711 0.4544 0.5577 0.058 Uiso 1 1 calc R . .
C11C C 0.34752(10) 0.41924(9) 0.4888(2) 0.0463(8) Uani 1 1 d . . .
C12C C 0.32220(12) 0.44100(11) 0.4632(2) 0.0559(10) Uani 1 1 d . A .
H12C H 0.3231 0.4644 0.4762 0.067 Uiso 1 1 calc R . .
C13C C 0.29560(13) 0.42929(12) 0.4190(2) 0.0655(12) Uani 1 1 d . . .
H13C H 0.2786 0.4446 0.4021 0.079 Uiso 1 1 calc R A .
C14C C 0.29386(12) 0.39546(13) 0.3996(2) 0.0635(12) Uani 1 1 d . A .
H14C H 0.2755 0.3874 0.3699 0.076 Uiso 1 1 calc R . .
C15C C 0.31903(11) 0.37303(11) 0.4235(2) 0.0542(9) Uani 1 1 d . . .
H15C H 0.3178 0.3497 0.4102 0.065 Uiso 1 1 calc R A .
C16C C 0.34584(10) 0.38474(9) 0.46651(19) 0.0452(8) Uani 1 1 d . A .
H16C H 0.3633 0.3695 0.4813 0.054 Uiso 1 1 calc R . .
Mn4D Mn 0.485891(16) 0.370167(15) 0.55746(3) 0.05096(17) Uani 1 1 d . A .
O1D O 0.49835(8) 0.39248(7) 0.46966(17) 0.0642(8) Uani 1 1 d . . .
O2D O 0.41532(6) 0.32865(6) 0.40849(13) 0.0425(5) Uani 1 1 d . A .
O3D O 0.46764(7) 0.34296(6) 0.63801(14) 0.0501(6) Uani 1 1 d . . .
O4D O 0.52542(9) 0.33032(8) 0.5415(2) 0.0748(9) Uani 1 1 d . . .
N1D N 0.45010(8) 0.34629(7) 0.50298(16) 0.0447(7) Uani 1 1 d . . .
N2D N 0.43257(8) 0.32160(7) 0.54629(15) 0.0408(6) Uani 1 1 d . A .
C1D C 0.48202(12) 0.39482(9) 0.4051(2) 0.0577(11) Uani 1 1 d . A .
C2D C 0.45383(11) 0.37452(9) 0.3833(2) 0.0499(9) Uani 1 1 d . . .
C3D C 0.43849(13) 0.37975(10) 0.3134(2) 0.0621(11) Uani 1 1 d . A .
H3D H 0.4193 0.3665 0.2999 0.075 Uiso 1 1 calc R . .
C4D C 0.45057(15) 0.40369(12) 0.2636(3) 0.0760(14) Uani 1 1 d . . .
H4D H 0.4399 0.4072 0.2163 0.091 Uiso 1 1 calc R A .
C5D C 0.47975(15) 0.42307(11) 0.2854(3) 0.0762(15) Uani 1 1 d . A .
H5D H 0.4890 0.4392 0.2513 0.091 Uiso 1 1 calc R . .
C6D C 0.49426(14) 0.41900(10) 0.3522(3) 0.0709(14) Uani 1 1 d . . .
H6D H 0.5134 0.4326 0.3650 0.085 Uiso 1 1 calc R A .
C7D C 0.43895(10) 0.34845(8) 0.43348(19) 0.0430(8) Uani 1 1 d . A .
C8D C 0.44355(9) 0.32224(8) 0.61520(19) 0.0417(8) Uani 1 1 d . A .
C9D C 0.42814(9) 0.29836(8) 0.66800(18) 0.0407(7) Uani 1 1 d . . .
H9D H 0.4111 0.2832 0.6503 0.049 Uiso 1 1 calc R A .
C10D C 0.43715(9) 0.29698(8) 0.74063(18) 0.0392(7) Uani 1 1 d . A .
H10D H 0.4536 0.3129 0.7578 0.047 Uiso 1 1 calc R . .
C11D C 0.42358(8) 0.27267(8) 0.79555(18) 0.0360(7) Uani 1 1 d . . .
C12D C 0.42796(9) 0.27927(9) 0.87167(18) 0.0416(7) Uani 1 1 d . A .
H12D H 0.4401 0.2990 0.8870 0.050 Uiso 1 1 calc R . .
C13D C 0.41493(9) 0.25746(9) 0.92524(18) 0.0439(8) Uani 1 1 d . . .
H13D H 0.4178 0.2625 0.9770 0.053 Uiso 1 1 calc R A .
C14D C 0.39775(9) 0.22842(9) 0.90424(19) 0.0430(8) Uani 1 1 d . A .
H14D H 0.3889 0.2134 0.9413 0.052 Uiso 1 1 calc R . .
C15D C 0.39346(8) 0.22123(8) 0.82842(19) 0.0396(7) Uani 1 1 d . . .
H15D H 0.3817 0.2012 0.8137 0.048 Uiso 1 1 calc R A .
C16D C 0.40620(8) 0.24313(8) 0.77411(18) 0.0371(7) Uani 1 1 d . A .
H16D H 0.4031 0.2381 0.7224 0.045 Uiso 1 1 calc R . .
Mn5E Mn 0.402753(12) 0.287928(11) 0.46907(3) 0.03304(14) Uani 1 1 d . . .
O1E O 0.36025(6) 0.30334(5) 0.50183(13) 0.0409(5) Uani 1 1 d . A .
O2E O 0.37100(5) 0.20523(5) 0.59788(11) 0.0318(4) Uani 1 1 d . A .
O3E O 0.44484(6) 0.26521(6) 0.44452(12) 0.0386(5) Uani 1 1 d . A .
O4E O 0.37911(7) 0.26585(7) 0.36838(14) 0.0536(6) Uani 1 1 d . A .
N1E N 0.39732(7) 0.24649(6) 0.52832(14) 0.0314(5) Uani 1 1 d . A .
N2E N 0.42386(6) 0.22259(6) 0.51989(14) 0.0321(5) Uani 1 1 d . . .
C1E C 0.34074(8) 0.29173(8) 0.55719(17) 0.0341(6) Uani 1 1 d . . .
C2E C 0.34459(8) 0.25950(7) 0.59123(17) 0.0320(6) Uani 1 1 d . A .
C3E C 0.32248(9) 0.24978(8) 0.6491(2) 0.0420(8) Uani 1 1 d . . .
H3E H 0.3253 0.2282 0.6724 0.050 Uiso 1 1 calc R A .
C4E C 0.29657(10) 0.27100(9) 0.6729(2) 0.0490(9) Uani 1 1 d . A .
H4E H 0.2819 0.2642 0.7124 0.059 Uiso 1 1 calc R . .
C5E C 0.29224(9) 0.30262(9) 0.6382(2) 0.0457(8) Uani 1 1 d . . .
H5E H 0.2742 0.3171 0.6534 0.055 Uiso 1 1 calc R A .
C6E C 0.31402(9) 0.31273(8) 0.58212(19) 0.0414(7) Uani 1 1 d . A .
H6E H 0.3110 0.3344 0.5596 0.050 Uiso 1 1 calc R . .
C7E C 0.37181(8) 0.23569(7) 0.57103(16) 0.0296(6) Uani 1 1 d . . .
C8E C 0.44767(8) 0.23505(8) 0.47626(17) 0.0354(7) Uani 1 1 d . A .
C9E C 0.47791(9) 0.21461(9) 0.46373(19) 0.0404(7) Uani 1 1 d . . .
H9E H 0.4790 0.1925 0.4850 0.048 Uiso 1 1 calc R A .
C10E C 0.50451(10) 0.22598(10) 0.4230(2) 0.0505(9) Uani 1 1 d . A .
H10E H 0.5026 0.2482 0.4022 0.061 Uiso 1 1 calc R . .
C11E C 0.53594(10) 0.20743(11) 0.4078(2) 0.0561(10) Uani 1 1 d . . .
C12E C 0.56118(13) 0.22400(14) 0.3664(3) 0.0832(16) Uani 1 1 d . A .
H12E H 0.5577 0.2468 0.3501 0.100 Uiso 1 1 calc R . .
C13E C 0.59133(14) 0.20731(17) 0.3489(4) 0.104(2) Uani 1 1 d . . .
H13E H 0.6084 0.2185 0.3203 0.124 Uiso 1 1 calc R A .
C14E C 0.59646(13) 0.17431(17) 0.3732(4) 0.0938(18) Uani 1 1 d . A .
H14E H 0.6173 0.1631 0.3621 0.113 Uiso 1 1 calc R . .
C15E C 0.57166(12) 0.15736(14) 0.4135(3) 0.0719(12) Uani 1 1 d . . .
H15E H 0.5752 0.1346 0.4297 0.086 Uiso 1 1 calc R A .
C16E C 0.54157(11) 0.17395(12) 0.4299(3) 0.0616(11) Uani 1 1 d . A .
H16E H 0.5243 0.1622 0.4569 0.074 Uiso 1 1 calc R . .
S1B S 0.47896(4) 0.54264(5) 1.01933(11) 0.0462(5) Uani 0.671(4) 1 d P A 1
C17B C 0.49935(18) 0.55276(18) 0.9337(4) 0.0623(17) Uani 0.671(4) 1 d P A 1
H17D H 0.5144 0.5340 0.9192 0.093 Uiso 0.671(4) 1 calc PR A 1
H17E H 0.5127 0.5736 0.9400 0.093 Uiso 0.671(4) 1 calc PR A 1
H17F H 0.4822 0.5563 0.8946 0.093 Uiso 0.671(4) 1 calc PR A 1
C18B C 0.45147(16) 0.57845(16) 1.0259(4) 0.0646(19) Uani 0.671(4) 1 d P A 1
H18D H 0.4358 0.5785 0.9831 0.097 Uiso 0.671(4) 1 calc PR A 1
H18E H 0.4650 0.5994 1.0256 0.097 Uiso 0.671(4) 1 calc PR A 1
H18F H 0.4384 0.5772 1.0727 0.097 Uiso 0.671(4) 1 calc PR A 1
S11B S 0.47248(12) 0.52706(16) 1.0539(3) 0.0784(16) Uani 0.329(4) 1 d P A 2
C27B C 0.4723(5) 0.4890(5) 1.1138(9) 0.091(6) Uani 0.329(4) 1 d P A 2
H27A H 0.4501 0.4779 1.1108 0.136 Uiso 0.329(4) 1 calc PR A 2
H27B H 0.4769 0.4956 1.1659 0.136 Uiso 0.329(4) 1 calc PR A 2
H27C H 0.4900 0.4732 1.0966 0.136 Uiso 0.329(4) 1 calc PR A 2
C28B C 0.4363(7) 0.5489(7) 1.0933(11) 0.125(9) Uani 0.329(4) 1 d P A 2
H28A H 0.4273 0.5651 1.0565 0.188 Uiso 0.329(4) 1 calc PR A 2
H28B H 0.4433 0.5612 1.1386 0.188 Uiso 0.329(4) 1 calc PR A 2
H28C H 0.4187 0.5323 1.1063 0.188 Uiso 0.329(4) 1 calc PR A 2
S1C S 0.43982(6) 0.50566(6) 0.52137(12) 0.0481(8) Uani 0.427(4) 1 d P A 1
C17C C 0.4461(5) 0.4783(5) 0.4448(12) 0.056(4) Uani 0.427(4) 1 d P A 1
H17G H 0.4697 0.4801 0.4274 0.084 Uiso 0.427(4) 1 calc PR A 1
H17H H 0.4306 0.4846 0.4040 0.084 Uiso 0.427(4) 1 calc PR A 1
H17I H 0.4415 0.4548 0.4603 0.084 Uiso 0.427(4) 1 calc PR A 1
C18C C 0.4489(3) 0.5463(3) 0.4738(7) 0.071(3) Uani 0.427(4) 1 d P A 1
H18G H 0.4436 0.5652 0.5076 0.106 Uiso 0.427(4) 1 calc PR A 1
H18H H 0.4349 0.5481 0.4284 0.106 Uiso 0.427(4) 1 calc PR A 1
H18I H 0.4730 0.5471 0.4600 0.106 Uiso 0.427(4) 1 calc PR A 1
S11C S 0.46144(8) 0.52342(7) 0.50138(17) 0.0884(10) Uani 0.573(4) 1 d P A 2
C27C C 0.4220(4) 0.5405(5) 0.5321(10) 0.147(6) Uani 0.573(4) 1 d P A 2
H27D H 0.4105 0.5239 0.5645 0.220 Uiso 0.573(4) 1 calc PR A 2
H27E H 0.4076 0.5454 0.4885 0.220 Uiso 0.573(4) 1 calc PR A 2
H27F H 0.4261 0.5615 0.5603 0.220 Uiso 0.573(4) 1 calc PR A 2
C28C C 0.4443(7) 0.4891(5) 0.4472(15) 0.128(10) Uani 0.573(4) 1 d P A 2
H28D H 0.4591 0.4692 0.4521 0.193 Uiso 0.573(4) 1 calc PR A 2
H28E H 0.4430 0.4959 0.3944 0.193 Uiso 0.573(4) 1 calc PR A 2
H28F H 0.4215 0.4835 0.4656 0.193 Uiso 0.573(4) 1 calc PR A 2
S1D S 0.55047(10) 0.32332(8) 0.4860(2) 0.1042(11) Uani 0.50 1 d P A 1
C17D C 0.5381(6) 0.3258(5) 0.3996(8) 0.164(9) Uani 0.50 1 d P A 1
H17J H 0.5159 0.3147 0.3943 0.246 Uiso 0.50 1 calc PR A 1
H17K H 0.5547 0.3145 0.3672 0.246 Uiso 0.50 1 calc PR A 1
H17L H 0.5361 0.3498 0.3851 0.246 Uiso 0.50 1 calc PR A 1
C18D C 0.5753(4) 0.3616(4) 0.4749(13) 0.165(9) Uani 0.50 1 d P A 1
H18J H 0.5604 0.3804 0.4604 0.248 Uiso 0.50 1 calc PR A 1
H18K H 0.5925 0.3581 0.4359 0.248 Uiso 0.50 1 calc PR A 1
H18L H 0.5866 0.3671 0.5225 0.248 Uiso 0.50 1 calc PR A 1
S1E S 0.34397(6) 0.27467(6) 0.33831(12) 0.0563(7) Uani 0.486(4) 1 d P A 1
C17E C 0.3473(4) 0.3119(3) 0.2858(7) 0.076(3) Uani 0.486(4) 1 d P A 1
H17M H 0.3615 0.3284 0.3128 0.114 Uiso 0.486(4) 1 calc PR A 1
H17N H 0.3246 0.3216 0.2779 0.114 Uiso 0.486(4) 1 calc PR A 1
H17O H 0.3577 0.3068 0.2371 0.114 Uiso 0.486(4) 1 calc PR A 1
C18E C 0.3372(3) 0.2446(3) 0.2629(6) 0.079(3) Uani 0.486(4) 1 d P A 1
H18M H 0.3546 0.2479 0.2241 0.119 Uiso 0.486(4) 1 calc PR A 1
H18N H 0.3146 0.2482 0.2411 0.119 Uiso 0.486(4) 1 calc PR A 1
H18O H 0.3388 0.2214 0.2826 0.119 Uiso 0.486(4) 1 calc PR A 1
S11E S 0.38097(8) 0.26311(7) 0.28821(13) 0.0795(9) Uani 0.514(4) 1 d P A 2
C27E C 0.3684(5) 0.3043(3) 0.2566(8) 0.109(5) Uani 0.514(4) 1 d P A 2
H27G H 0.3436 0.3050 0.2509 0.164 Uiso 0.514(4) 1 calc PR A 2
H27H H 0.3792 0.3091 0.2081 0.164 Uiso 0.514(4) 1 calc PR A 2
H27I H 0.3755 0.3214 0.2934 0.164 Uiso 0.514(4) 1 calc PR A 2
C28E C 0.4191(4) 0.2650(6) 0.2703(10) 0.171(9) Uani 0.514(4) 1 d P A 2
H28G H 0.4232 0.2830 0.2333 0.256 Uiso 0.514(4) 1 calc PR A 2
H28H H 0.4267 0.2431 0.2499 0.256 Uiso 0.514(4) 1 calc PR A 2
H28I H 0.4318 0.2700 0.3163 0.256 Uiso 0.514(4) 1 calc PR A 2

loop_
_atom_site_aniso_label
_atom_site_aniso_U_11
_atom_site_aniso_U_22
_atom_site_aniso_U_33
_atom_site_aniso_U_23
_atom_site_aniso_U_13
_atom_site_aniso_U_12
Mn1A 0.0293(2) 0.0355(3) 0.0270(3) -0.00181(17) 0.00089(17) -0.00234(17)
O1A 0.0334(11) 0.0439(12) 0.0310(12) 0.0008(9) -0.0004(8) -0.0021(9)
O2A 0.0465(13) 0.0443(13) 0.0461(14) -0.0060(10) -0.0074(11) -0.0081(11)
O3A 0.0407(12) 0.0369(11) 0.0315(11) -0.0026(9) -0.0001(9) -0.0045(9)
O4A 0.0404(12) 0.0491(13) 0.0395(13) -0.0057(10) 0.0087(10) 0.0036(10)
N1A 0.0351(13) 0.0412(14) 0.0329(14) -0.0003(11) 0.0033(11) -0.0028(11)
N2A 0.0419(15) 0.0405(15) 0.0345(15) 0.0011(11) 0.0004(11) -0.0077(12)
C1A 0.0354(16) 0.055(2) 0.0337(18) -0.0029(14) 0.0020(13) 0.0010(14)
C2A 0.0358(16) 0.0528(19) 0.0325(17) -0.0074(14) -0.0027(13) -0.0012(14)
C3A 0.056(2) 0.070(3) 0.044(2) -0.0131(18) -0.0039(17) -0.0102(19)
C4A 0.091(4) 0.107(4) 0.039(2) -0.014(2) -0.003(2) -0.028(3)
C5A 0.087(3) 0.117(4) 0.036(2) 0.006(2) 0.000(2) -0.029(3)
C6A 0.063(2) 0.084(3) 0.031(2) 0.0026(18) 0.0032(17) -0.019(2)
C7A 0.0296(15) 0.0449(18) 0.0378(18) -0.0079(13) -0.0045(12) -0.0006(13)
C8A 0.0364(16) 0.0389(16) 0.0345(17) -0.0003(13) 0.0057(13) -0.0052(13)
C9A 0.0478(19) 0.0440(18) 0.0370(18) 0.0044(14) 0.0027(14) -0.0111(15)
C10A 0.052(2) 0.0434(18) 0.0363(19) 0.0018(14) 0.0052(15) -0.0066(15)
C11A 0.057(2) 0.057(2) 0.039(2) 0.0082(16) 0.0011(16) -0.0079(17)
C12A 0.065(2) 0.050(2) 0.045(2) 0.0041(16) -0.0008(17) 0.0015(18)
C13A 0.079(3) 0.074(3) 0.046(2) 0.012(2) 0.000(2) 0.017(2)
C14A 0.113(5) 0.102(4) 0.059(3) 0.042(3) -0.001(3) -0.014(4)
C15A 0.149(7) 0.198(9) 0.104(5) 0.107(6) -0.041(5) -0.094(6)
C16A 0.105(4) 0.147(6) 0.076(4) 0.065(4) -0.029(3) -0.064(4)
S1A 0.0371(4) 0.0455(5) 0.0437(5) -0.0080(4) 0.0079(3) -0.0023(3)
C17A 0.046(2) 0.056(2) 0.055(2) -0.0135(18) 0.0049(16) -0.0127(17)
C18A 0.068(3) 0.060(2) 0.049(2) -0.0043(18) 0.0178(19) -0.0064(19)
Mn2B 0.0415(3) 0.0388(3) 0.0584(4) -0.0038(2) 0.0002(2) -0.0095(2)
O1B 0.0509(15) 0.0434(14) 0.0610(17) -0.0037(12) 0.0034(12) -0.0073(11)
O2B 0.0738(19) 0.0465(15) 0.0602(18) -0.0051(12) 0.0078(14) -0.0087(13)
O3B 0.0415(13) 0.0413(13) 0.0679(18) -0.0057(12) 0.0022(12) -0.0078(10)
O4B 0.0525(16) 0.0545(16) 0.089(2) -0.0229(15) -0.0121(15) -0.0135(13)
N1B 0.0461(16) 0.0382(15) 0.061(2) -0.0093(14) 0.0059(14) -0.0098(12)
N2B 0.0571(19) 0.0382(16) 0.069(2) -0.0123(15) 0.0064(16) -0.0074(14)
C1B 0.0462(19) 0.0410(19) 0.065(2) -0.0022(17) -0.0012(17) -0.0091(15)
C2B 0.052(2) 0.0389(18) 0.063(2) -0.0023(16) 0.0024(18) -0.0068(15)
C3B 0.073(3) 0.056(2) 0.067(3) 0.001(2) 0.010(2) -0.002(2)
C4B 0.097(4) 0.048(2) 0.098(4) 0.016(2) 0.014(3) 0.008(2)
C5B 0.082(3) 0.051(2) 0.089(4) 0.002(2) 0.010(3) 0.010(2)
C6B 0.062(2) 0.047(2) 0.072(3) -0.0074(19) 0.006(2) -0.0004(18)
C7B 0.054(2) 0.0407(19) 0.058(2) -0.0066(16) 0.0034(17) -0.0118(16)
C8B 0.046(2) 0.0373(18) 0.077(3) -0.0061(18) -0.0037(19) -0.0095(15)
C9B 0.056(2) 0.046(2) 0.087(3) -0.021(2) -0.003(2) -0.0104(18)
C10B 0.057(2) 0.0385(19) 0.082(3) -0.0144(19) -0.018(2) -0.0053(17)
C11B 0.060(3) 0.048(2) 0.126(5) -0.035(3) -0.025(3) -0.005(2)
C12B 0.073(3) 0.040(2) 0.150(6) -0.004(3) -0.040(3) -0.006(2)
C13B 0.079(4) 0.057(3) 0.222(10) -0.011(5) -0.041(5) 0.005(3)
C14B 0.073(4) 0.059(3) 0.248(11) -0.048(5) -0.052(5) 0.019(3)
C15B 0.066(3) 0.074(4) 0.178(7) -0.063(4) -0.029(4) 0.016(3)
C16B 0.068(3) 0.061(3) 0.127(5) -0.042(3) -0.029(3) 0.002(2)
Mn3C 0.0587(4) 0.0488(3) 0.0685(4) -0.0179(3) 0.0079(3) -0.0130(3)
O1C 0.0645(18) 0.0443(15) 0.084(2) -0.0125(14) 0.0014(16) -0.0188(13)
O2C 0.0543(16) 0.0526(16) 0.076(2) -0.0213(14) 0.0175(14) -0.0189(12)
O3C 0.0566(16) 0.0695(19) 0.071(2) -0.0298(15) 0.0133(14) -0.0098(14)
O4C 0.092(3) 0.088(2) 0.072(2) -0.0044(18) 0.0134(19) 0.015(2)
N1C 0.055(2) 0.0526(19) 0.070(2) -0.0204(16) 0.0069(16) -0.0193(16)
N2C 0.0527(19) 0.0491(17) 0.056(2) -0.0094(14) 0.0116(15) -0.0208(14)
C1C 0.050(3) 0.041(3) 0.048(4) -0.008(3) 0.010(3) -0.016(2)
C2C 0.054(3) 0.055(4) 0.050(4) -0.011(3) 0.015(3) -0.022(3)
C3C 0.064(4) 0.058(4) 0.068(5) -0.017(3) 0.003(3) -0.012(3)
C4C 0.066(4) 0.064(4) 0.091(6) -0.018(4) -0.016(4) -0.010(3)
C5C 0.076(5) 0.062(4) 0.082(5) -0.024(4) -0.019(4) -0.018(3)
C6C 0.072(4) 0.043(3) 0.061(4) -0.012(3) -0.003(3) -0.019(3)
C71C 0.122(13) 0.055(7) 0.027(7) -0.004(5) 0.024(7) -0.030(8)
C72C 0.058(8) 0.043(7) 0.059(10) -0.014(7) 0.009(7) -0.020(6)
C73C 0.118(15) 0.058(9) 0.072(11) -0.020(8) -0.003(10) -0.027(9)
C74C 0.061(8) 0.076(10) 0.096(12) -0.031(9) -0.021(8) -0.009(7)
C75C 0.099(13) 0.091(12) 0.115(16) -0.049(11) -0.029(11) -0.025(10)
C76C 0.079(9) 0.053(7) 0.064(9) -0.021(6) 0.002(7) -0.025(7)
C7C 0.054(2) 0.055(2) 0.088(3) -0.021(2) 0.009(2) -0.0190(19)
C8C 0.058(2) 0.052(2) 0.054(2) -0.0097(17) 0.0161(18) -0.0159(18)
C9C 0.055(2) 0.051(2) 0.049(2) -0.0060(16) 0.0168(17) -0.0164(18)
C10C 0.061(2) 0.0409(18) 0.042(2) -0.0007(15) 0.0190(16) -0.0089(16)
C11C 0.060(2) 0.0432(18) 0.0356(18) 0.0073(14) 0.0172(16) -0.0028(16)
C12C 0.077(3) 0.050(2) 0.040(2) 0.0120(16) 0.0126(19) 0.0071(19)
C13C 0.087(3) 0.073(3) 0.037(2) 0.0192(19) 0.008(2) 0.018(2)
C14C 0.078(3) 0.093(3) 0.0194(18) 0.0096(18) -0.0068(17) 0.002(2)
C15C 0.077(3) 0.056(2) 0.0299(19) 0.0013(15) 0.0065(17) -0.002(2)
C16C 0.056(2) 0.0447(19) 0.0347(18) 0.0033(14) 0.0106(15) -0.0032(16)
Mn4D 0.0595(4) 0.0448(3) 0.0486(3) -0.0093(2) 0.0165(3) -0.0220(3)
O1D 0.080(2) 0.0582(17) 0.0543(18) -0.0075(13) 0.0229(15) -0.0325(15)
O2D 0.0600(15) 0.0367(12) 0.0309(12) 0.0032(9) 0.0100(10) -0.0050(11)
O3D 0.0609(15) 0.0503(14) 0.0392(14) -0.0068(11) 0.0071(11) -0.0254(12)
O4D 0.078(2) 0.0617(19) 0.085(2) -0.0172(16) 0.0187(18) -0.0064(16)
N1D 0.0601(18) 0.0357(14) 0.0384(17) -0.0016(12) 0.0187(13) -0.0165(13)
N2D 0.0581(17) 0.0332(14) 0.0312(15) 0.0002(11) 0.0105(12) -0.0121(12)
C1D 0.084(3) 0.0346(18) 0.055(3) -0.0053(16) 0.036(2) -0.0154(18)
C2D 0.075(3) 0.0351(17) 0.039(2) 0.0035(14) 0.0233(18) -0.0043(16)
C3D 0.089(3) 0.045(2) 0.053(3) 0.0087(17) 0.024(2) -0.004(2)
C4D 0.115(4) 0.059(3) 0.054(3) 0.023(2) 0.028(3) 0.003(3)
C5D 0.119(4) 0.040(2) 0.070(3) 0.009(2) 0.046(3) -0.015(2)
C6D 0.107(4) 0.044(2) 0.063(3) -0.0029(19) 0.047(3) -0.020(2)
C7D 0.061(2) 0.0317(16) 0.037(2) -0.0022(13) 0.0160(15) -0.0036(15)
C8D 0.053(2) 0.0385(17) 0.0334(18) -0.0047(13) 0.0058(14) -0.0075(14)
C9D 0.0496(19) 0.0404(17) 0.0321(18) -0.0066(13) 0.0070(14) -0.0125(14)
C10D 0.0462(18) 0.0368(16) 0.0346(18) -0.0057(13) 0.0020(14) -0.0073(13)
C11D 0.0404(16) 0.0388(16) 0.0288(16) -0.0034(12) -0.0002(12) -0.0023(13)
C12D 0.0500(19) 0.0444(18) 0.0304(17) -0.0061(13) -0.0047(14) -0.0086(15)
C13D 0.054(2) 0.054(2) 0.0243(16) -0.0001(14) -0.0029(14) -0.0025(16)
C14D 0.0422(18) 0.054(2) 0.0333(18) 0.0041(14) 0.0003(14) -0.0032(15)
C15D 0.0430(18) 0.0383(17) 0.0376(18) -0.0007(13) -0.0015(13) -0.0050(13)
C16D 0.0464(18) 0.0391(16) 0.0260(16) -0.0030(12) -0.0024(13) -0.0040(13)
Mn5E 0.0456(3) 0.0281(2) 0.0254(3) 0.00053(17) 0.00819(18) -0.00290(19)
O1E 0.0527(13) 0.0327(11) 0.0373(13) 0.0072(9) 0.0116(10) 0.0025(10)
O2E 0.0368(11) 0.0281(10) 0.0306(11) 0.0054(8) 0.0064(8) 0.0006(8)
O3E 0.0489(13) 0.0346(11) 0.0323(12) 0.0009(9) 0.0124(9) -0.0030(10)
O4E 0.0716(18) 0.0555(15) 0.0337(13) -0.0032(11) -0.0040(12) -0.0066(13)
N1E 0.0384(13) 0.0292(12) 0.0266(13) -0.0024(9) 0.0040(10) -0.0014(10)
N2E 0.0352(13) 0.0306(12) 0.0306(13) -0.0009(10) 0.0057(10) -0.0011(10)
C1E 0.0423(17) 0.0313(15) 0.0288(16) 0.0003(12) 0.0050(12) -0.0035(13)
C2E 0.0355(15) 0.0286(14) 0.0319(16) 0.0018(12) 0.0023(12) -0.0001(12)
C3E 0.0447(18) 0.0344(16) 0.047(2) 0.0076(14) 0.0142(15) 0.0015(14)
C4E 0.052(2) 0.0393(18) 0.056(2) 0.0111(15) 0.0234(17) 0.0082(15)
C5E 0.0469(19) 0.0376(17) 0.053(2) 0.0021(15) 0.0147(16) 0.0081(14)
C6E 0.0513(19) 0.0321(16) 0.0408(18) 0.0042(13) 0.0082(15) 0.0049(14)
C7E 0.0351(15) 0.0294(14) 0.0243(15) -0.0026(11) 0.0000(11) -0.0014(12)
C8E 0.0436(17) 0.0335(15) 0.0290(16) -0.0027(12) 0.0054(12) -0.0043(13)
C9E 0.0406(17) 0.0381(17) 0.0425(19) -0.0004(14) 0.0089(14) -0.0029(13)
C10E 0.049(2) 0.047(2) 0.055(2) 0.0026(16) 0.0174(17) -0.0026(16)
C11E 0.051(2) 0.056(2) 0.062(2) -0.0006(19) 0.0198(18) -0.0015(17)
C12E 0.063(3) 0.074(3) 0.113(4) 0.017(3) 0.041(3) 0.007(2)
C13E 0.065(3) 0.099(4) 0.146(6) 0.025(4) 0.055(4) 0.011(3)
C14E 0.056(3) 0.113(5) 0.112(5) -0.004(4) 0.033(3) 0.023(3)
C15E 0.062(3) 0.074(3) 0.080(3) -0.003(2) 0.014(2) 0.014(2)
C16E 0.053(2) 0.062(3) 0.069(3) 0.001(2) 0.023(2) 0.0053(19)
S1B 0.0421(8) 0.0479(9) 0.0485(10) -0.0108(7) 0.0010(6) -0.0164(6)
C17B 0.063(4) 0.065(4) 0.059(4) 0.005(3) 0.007(3) -0.013(3)
C18B 0.051(3) 0.048(3) 0.095(5) -0.029(3) -0.004(3) -0.008(3)
S11B 0.068(2) 0.088(3) 0.080(3) -0.024(3) 0.003(2) -0.017(2)
C27B 0.089(12) 0.137(16) 0.047(9) 0.009(9) 0.015(7) -0.002(11)
C28B 0.15(2) 0.16(2) 0.066(12) -0.015(12) 0.007(12) 0.065(17)
S1C 0.0528(14) 0.0489(13) 0.0427(13) 0.0011(9) 0.0155(9) -0.0189(10)
C17C 0.071(8) 0.047(9) 0.049(7) -0.010(6) 0.022(5) -0.026(6)
C18C 0.090(8) 0.042(5) 0.080(8) 0.031(5) 0.004(6) -0.011(5)
S11C 0.1005(19) 0.0712(17) 0.0934(19) -0.0020(14) 0.0198(15) -0.0264(14)
C27C 0.138(13) 0.168(15) 0.133(12) -0.023(11) -0.014(10) 0.050(11)
C28C 0.171(18) 0.092(16) 0.122(15) 0.016(12) -0.011(12) -0.074(14)
S1D 0.118(3) 0.0782(18) 0.116(3) 0.0007(17) 0.060(2) 0.0149(17)
C17D 0.26(2) 0.134(13) 0.096(11) 0.003(9) 0.070(13) 0.100(15)
C18D 0.115(12) 0.107(11) 0.27(2) 0.051(14) 0.116(15) 0.015(9)
S1E 0.0692(14) 0.0552(12) 0.0444(12) 0.0017(9) -0.0043(9) 0.0013(9)
C17E 0.102(9) 0.063(6) 0.062(7) 0.005(5) 0.008(6) 0.010(6)
C18E 0.099(8) 0.065(6) 0.073(7) -0.015(5) -0.037(6) 0.010(5)
S11E 0.120(2) 0.0688(15) 0.0494(14) -0.0101(10) -0.0232(13) -0.0105(14)
C27E 0.160(15) 0.078(8) 0.090(10) 0.022(7) -0.057(10) -0.011(9)
C28E 0.071(8) 0.31(3) 0.136(15) 0.000(16) 0.031(9) -0.018(12)

loop_
_atom_type_symbol
_atom_type_description
_atom_type_scat_dispersion_real
_atom_type_scat_dispersion_imag
_atom_type_scat_source
C C 0.0033 0.0016 'International Tables Vol C Tables 4.2.6.8 and 6.1.1.4'
H H 0.0000 0.0000 'International Tables Vol C Tables 4.2.6.8 and 6.1.1.4'
N N 0.0061 0.0033 'International Tables Vol C Tables 4.2.6.8 and 6.1.1.4'
O O 0.0106 0.0060 'International Tables Vol C Tables 4.2.6.8 and 6.1.1.4'
S S 0.1246 0.1234 'International Tables Vol C Tables 4.2.6.8 and 6.1.1.4'
Mn Mn 0.3368 0.7283 'International Tables Vol C Tables 4.2.6.8 and 6.1.1.4'

loop_
_geom_angle_atom_site_label_1
_geom_angle_atom_site_label_2
_geom_angle_atom_site_label_3
_geom_angle
_geom_angle_site_symmetry_1
_geom_angle_site_symmetry_3
O1A Mn1A O3A 170.80(10) . .
O1A Mn1A N1A 90.48(11) . .
O3A Mn1A N1A 80.33(10) . .
O1A Mn1A O2E 95.79(9) . 8_657
O3A Mn1A O2E 93.41(9) . 8_657
N1A Mn1A O2E 173.02(11) . 8_657
O1A Mn1A O4A 88.86(9) . .
O3A Mn1A O4A 91.30(9) . .
N1A Mn1A O4A 92.78(10) . .
O2E Mn1A O4A 90.43(9) 8_657 .
O1A Mn1A N2E 87.58(10) . 8_657
O3A Mn1A N2E 94.63(10) . 8_657
N1A Mn1A N2E 102.42(10) . 8_657
O2E Mn1A N2E 74.86(9) 8_657 8_657
O4A Mn1A N2E 164.41(9) . 8_657
C1A O1A Mn1A 126.7(2) . .
C7A O2A Mn2B 116.8(2) . .
C8A O3A Mn1A 112.5(2) . .
S1A O4A Mn1A 146.14(15) . .
C7A N1A N2A 113.9(3) . .
C7A N1A Mn1A 131.6(2) . .
N2A N1A Mn1A 114.5(2) . .
C8A N2A N1A 110.0(3) . .
C8A N2A Mn2B 142.7(2) . .
N1A N2A Mn2B 106.12(18) . .
O1A C1A C6A 117.6(3) . .
O1A C1A C2A 124.2(3) . .
C6A C1A C2A 118.1(3) . .
C1A C2A C3A 118.8(3) . .
C1A C2A C7A 123.1(3) . .
C3A C2A C7A 118.0(3) . .
C4A C3A C2A 121.2(4) . .
C3A C4A C5A 119.6(4) . .
C6A C5A C4A 120.7(4) . .
C5A C6A C1A 121.6(4) . .
O2A C7A N1A 121.6(3) . .
O2A C7A C2A 120.1(3) . .
N1A C7A C2A 118.2(3) . .
O3A C8A N2A 121.8(3) . .
O3A C8A C9A 120.0(3) . .
N2A C8A C9A 118.2(3) . .
C10A C9A C8A 122.1(3) . .
C9A C10A C11A 126.0(3) . .
C12A C11A C16A 118.5(4) . .
C12A C11A C10A 119.7(3) . .
C16A C11A C10A 121.8(4) . .
C11A C12A C13A 121.4(4) . .
C14A C13A C12A 119.3(5) . .
C15A C14A C13A 120.1(5) . .
C14A C15A C16A 121.4(6) . .
C11A C16A C15A 119.2(5) . .
O4A S1A C18A 107.49(17) . .
O4A S1A C17A 105.55(16) . .
C18A S1A C17A 97.8(2) . .
O1B Mn2B O3B 170.88(13) . .
O1B Mn2B N1B 90.64(13) . .
O3B Mn2B N1B 80.25(13) . .
O1B Mn2B O2A 98.53(11) . .
O3B Mn2B O2A 90.39(11) . .
N1B Mn2B O2A 167.22(11) . .
O1B Mn2B O4B 93.49(12) . .
O3B Mn2B O4B 88.66(11) . .
N1B Mn2B O4B 100.26(13) . .
O2A Mn2B O4B 88.11(12) . .
O1B Mn2B N2A 94.06(11) . .
O3B Mn2B N2A 86.51(10) . .
N1B Mn2B N2A 96.31(11) . .
O2A Mn2B N2A 74.28(10) . .
O4B Mn2B N2A 161.69(12) . .
C1B O1B Mn2B 129.9(3) . .
C7B O2B Mn3C 121.3(3) . .
C8B O3B Mn2B 112.7(2) . .
S11B O4B S1B 36.3(3) . .
S11B O4B Mn2B 157.2(3) . .
S1B O4B Mn2B 148.7(2) . .
C7B N1B N2B 113.3(3) . .
C7B N1B Mn2B 132.0(3) . .
N2B N1B Mn2B 114.7(2) . .
C8B N2B N1B 109.1(3) . .
C8B N2B Mn3C 141.5(3) . .
N1B N2B Mn3C 109.3(2) . .
O1B C1B C2B 125.0(4) . .
O1B C1B C6B 117.0(4) . .
C2B C1B C6B 118.0(4) . .
C1B C2B C3B 119.8(4) . .
C1B C2B C7B 123.7(4) . .
C3B C2B C7B 116.4(4) . .
C4B C3B C2B 121.7(5) . .
C3B C4B C5B 118.1(5) . .
C6B C5B C4B 120.9(4) . .
C5B C6B C1B 121.5(4) . .
O2B C7B N1B 121.7(4) . .
O2B C7B C2B 119.7(4) . .
N1B C7B C2B 118.6(4) . .
O3B C8B N2B 123.0(4) . .
O3B C8B C9B 119.6(4) . .
N2B C8B C9B 117.4(4) . .
C10B C9B C8B 123.3(5) . .
C9B C10B C11B 125.6(5) . .
C16B C11B C12B 119.1(5) . .
C16B C11B C10B 122.2(5) . .
C12B C11B C10B 118.7(5) . .
C13B C12B C11B 119.6(7) . .
C12B C13B C14B 121.0(8) . .
C15B C14B C13B 119.8(6) . .
C14B C15B C16B 120.1(8) . .
C15B C16B C11B 120.6(7) . .
O1C Mn3C O3C 170.18(13) . .
O1C Mn3C N1C 90.27(14) . .
O3C Mn3C N1C 80.08(13) . .
O1C Mn3C O2B 95.50(13) . .
O3C Mn3C O2B 94.21(13) . .
N1C Mn3C O2B 173.81(13) . .
O1C Mn3C O4C 91.09(15) . .
O3C Mn3C O4C 87.88(16) . .
N1C Mn3C O4C 94.55(15) . .
O2B Mn3C O4C 87.59(13) . .
O1C Mn3C N2B 90.22(14) . .
O3C Mn3C N2B 93.78(13) . .
N1C Mn3C N2B 103.43(14) . .
O2B Mn3C N2B 74.39(12) . .
O4C Mn3C N2B 161.97(13) . .
C1C O1C C71C 33.0(3) . .
C1C O1C Mn3C 127.4(3) . .
C71C O1C Mn3C 128.5(2) . .
C7C O2C Mn4D 120.2(3) . .
C8C O3C Mn3C 112.5(3) . .
S11C O4C S1C 42.96(16) . .
S11C O4C Mn3C 152.6(3) . .
S1C O4C Mn3C 112.1(2) . .
C7C N1C N2C 114.3(3) . .
C7C N1C Mn3C 131.2(3) . .
N2C N1C Mn3C 114.1(3) . .
C8C N2C N1C 110.3(3) . .
C8C N2C Mn4D 140.7(3) . .
N1C N2C Mn4D 109.0(2) . .
O1C C1C C6C 120.2(5) . .
O1C C1C C2C 123.2(5) . .
C6C C1C C2C 116.5(6) . .
C3C C2C C1C 119.2(6) . .
C3C C2C C7C 119.2(6) . .
C1C C2C C7C 121.3(6) . .
C4C C3C C2C 121.8(6) . .
C3C C4C C5C 118.7(7) . .
C6C C5C C4C 121.1(6) . .
C5C C6C C1C 122.6(5) . .
C76C C71C C72C 120.0 . .
C76C C71C O1C 117.13(18) . .
C72C C71C O1C 120.29(18) . .
C73C C72C C71C 120.0 . .
C73C C72C C7C 114.9(3) . .
C71C C72C C7C 124.7(3) . .
C72C C73C C74C 120.0 . .
C75C C74C C73C 120.0 . .
C76C C75C C74C 120.0 . .
C75C C76C C71C 120.0 . .
O2C C7C N1C 121.8(4) . .
O2C C7C C72C 114.1(4) . .
N1C C7C C72C 121.5(4) . .
O2C C7C C2C 119.7(5) . .
N1C C7C C2C 117.5(4) . .
C72C C7C C2C 27.3(3) . .
N2C C8C O3C 122.1(4) . .
N2C C8C C9C 117.5(4) . .
O3C C8C C9C 120.3(4) . .
C10C C9C C8C 123.4(4) . .
C9C C10C C11C 126.3(4) . .
C12C C11C C16C 117.7(4) . .
C12C C11C C10C 119.9(4) . .
C16C C11C C10C 122.4(4) . .
C13C C12C C11C 121.4(4) . .
C14C C13C C12C 120.1(4) . .
C13C C14C C15C 120.0(4) . .
C16C C15C C14C 120.0(4) . .
C15C C16C C11C 120.7(4) . .
O1D Mn4D O3D 170.38(12) . .
O1D Mn4D N1D 89.91(13) . .
O3D Mn4D N1D 80.50(11) . .
O1D Mn4D O2C 95.30(13) . .
O3D Mn4D O2C 94.30(12) . .
N1D Mn4D O2C 174.51(12) . .
O1D Mn4D O4D 92.32(14) . .
O3D Mn4D O4D 87.97(13) . .
N1D Mn4D O4D 95.81(13) . .
O2C Mn4D O4D 85.71(13) . .
O1D Mn4D N2C 93.46(13) . .
O3D Mn4D N2C 89.51(12) . .
N1D Mn4D N2C 103.51(12) . .
O2C Mn4D N2C 74.52(12) . .
O4D Mn4D N2C 159.82(13) . .
C1D O1D Mn4D 129.6(2) . .
C7D O2D Mn5E 118.4(2) . .
C8D O3D Mn4D 112.5(2) . .
S1D O4D Mn4D 135.2(3) . .
C7D N1D N2D 113.2(3) . .
C7D N1D Mn4D 132.6(2) . .
N2D N1D Mn4D 114.2(2) . .
C8D N2D N1D 109.8(3) . .
C8D N2D Mn5E 139.8(2) . .
N1D N2D Mn5E 108.9(2) . .
O1D C1D C2D 125.4(3) . .
O1D C1D C6D 117.3(4) . .
C2D C1D C6D 117.3(5) . .
C3D C2D C1D 119.8(3) . .
C3D C2D C7D 118.0(4) . .
C1D C2D C7D 122.2(4) . .
C4D C3D C2D 121.7(5) . .
C3D C4D C5D 117.7(5) . .
C6D C5D C4D 121.5(4) . .
C5D C6D C1D 121.9(5) . .
O2D C7D N1D 121.7(3) . .
O2D C7D C2D 119.6(3) . .
N1D C7D C2D 118.8(3) . .
N2D C8D O3D 122.9(3) . .
N2D C8D C9D 117.2(3) . .
O3D C8D C9D 119.9(3) . .
C10D C9D C8D 122.5(3) . .
C9D C10D C11D 124.9(3) . .
C12D C11D C16D 118.7(3) . .
C12D C11D C10D 118.9(3) . .
C16D C11D C10D 122.4(3) . .
C13D C12D C11D 120.8(3) . .
C14D C13D C12D 120.6(3) . .
C13D C14D C15D 119.4(3) . .
C16D C15D C14D 120.5(3) . .
C15D C16D C11D 120.0(3) . .
O1E Mn5E O3E 170.43(9) . .
O1E Mn5E N1E 90.23(10) . .
O3E Mn5E N1E 80.22(10) . .
O1E Mn5E O2D 97.47(10) . .
O3E Mn5E O2D 92.10(10) . .
N1E Mn5E O2D 171.86(11) . .
O1E Mn5E O4E 90.28(11) . .
O3E Mn5E O4E 89.70(10) . .
N1E Mn5E O4E 93.74(10) . .
O2D Mn5E O4E 88.86(10) . .
O1E Mn5E N2D 94.84(11) . .
O3E Mn5E N2D 87.95(11) . .
N1E Mn5E N2D 102.61(10) . .
O2D Mn5E N2D 74.23(10) . .
O4E Mn5E N2D 162.82(10) . .
C1E O1E Mn5E 129.4(2) . .
C7E O2E Mn1A 119.37(18) . 7_567
C8E O3E Mn5E 113.03(19) . .
S11E O4E S1E 73.3(2) . .
S11E O4E Mn5E 145.1(2) . .
S1E O4E Mn5E 125.52(18) . .
C7E N1E N2E 114.0(2) . .
C7E N1E Mn5E 131.2(2) . .
N2E N1E Mn5E 114.64(18) . .
C8E N2E N1E 110.0(2) . .
C8E N2E Mn1A 140.0(2) . 7_567
N1E N2E Mn1A 108.11(16) . 7_567
O1E C1E C6E 117.6(3) . .
O1E C1E C2E 124.4(3) . .
C6E C1E C2E 118.1(3) . .
C3E C2E C1E 119.6(3) . .
C3E C2E C7E 117.3(3) . .
C1E C2E C7E 123.0(3) . .
C4E C3E C2E 121.2(3) . .
C3E C4E C5E 119.4(3) . .
C6E C5E C4E 120.2(3) . .
C5E C6E C1E 121.6(3) . .
O2E C7E N1E 121.8(3) . .
O2E C7E C2E 118.9(3) . .
N1E C7E C2E 119.2(3) . .
N2E C8E O3E 122.0(3) . .
N2E C8E C9E 117.9(3) . .
O3E C8E C9E 120.1(3) . .
C10E C9E C8E 122.3(3) . .
C9E C10E C11E 126.2(4) . .
C16E C11E C12E 118.5(4) . .
C16E C11E C10E 123.7(4) . .
C12E C11E C10E 117.8(4) . .
C13E C12E C11E 120.2(5) . .
C14E C13E C12E 119.8(5) . .
C15E C14E C13E 120.8(5) . .
C14E C15E C16E 119.1(5) . .
C15E C16E C11E 121.5(4) . .
O4B S1B C17B 102.0(3) . .
O4B S1B C18B 106.2(2) . .
C17B S1B C18B 98.9(4) . .
O4B S11B C28B 97.6(9) . .
O4B S11B C27B 95.6(7) . .
C28B S11B C27B 99.2(11) . .
O4C S1C C17C 108.0(8) . .
O4C S1C C18C 96.9(4) . .
C17C S1C C18C 98.4(8) . .
O4C S11C C27C 101.5(6) . .
O4C S11C C28C 101.5(9) . .
C27C S11C C28C 97.0(11) . .
O4D S1D C17D 116.1(7) . .
O4D S1D C18D 106.9(6) . .
C17D S1D C18D 90.5(11) . .
O4E S1E C17E 108.1(5) . .
O4E S1E C18E 104.2(4) . .
C17E S1E C18E 99.3(6) . .
O4E S11E C28E 104.6(7) . .
O4E S11E C27E 103.4(6) . .
C28E S11E C27E 99.3(11) . .

loop_
_geom_bond_atom_site_label_1
_geom_bond_atom_site_label_2
_geom_bond_distance
_geom_bond_site_symmetry_2
Mn1A O1A 1.860(2) .
Mn1A O3A 1.932(2) .
Mn1A N1A 1.937(3) .
Mn1A O2E 1.974(2) 8_657
Mn1A O4A 2.210(2) .
Mn1A N2E 2.271(3) 8_657
O1A C1A 1.336(4) .
O2A C7A 1.288(4) .
O2A Mn2B 1.975(3) .
O3A C8A 1.308(4) .
O4A S1A 1.507(2) .
N1A C7A 1.330(4) .
N1A N2A 1.400(4) .
N2A C8A 1.318(4) .
N2A Mn2B 2.277(3) .
C1A C6A 1.398(5) .
C1A C2A 1.413(5) .
C2A C3A 1.415(5) .
C2A C7A 1.471(5) .
C3A C4A 1.367(6) .
C4A C5A 1.383(7) .
C5A C6A 1.366(6) .
C8A C9A 1.459(5) .
C9A C10A 1.325(5) .
C10A C11A 1.474(5) .
C11A C12A 1.382(6) .
C11A C16A 1.383(6) .
C12A C13A 1.391(6) .
C13A C14A 1.371(8) .
C14A C15A 1.349(9) .
C15A C16A 1.405(7) .
S1A C18A 1.786(4) .
S1A C17A 1.797(4) .
Mn2B O1B 1.865(3) .
Mn2B O3B 1.926(3) .
Mn2B N1B 1.938(3) .
Mn2B O4B 2.187(3) .
O1B C1B 1.328(5) .
O2B C7B 1.281(5) .
O2B Mn3C 1.963(3) .
O3B C8B 1.290(5) .
O4B S11B 1.319(5) .
O4B S1B 1.522(3) .
N1B C7B 1.338(5) .
N1B N2B 1.410(4) .
N2B C8B 1.314(5) .
N2B Mn3C 2.278(4) .
C1B C2B 1.401(6) .
C1B C6B 1.412(6) .
C2B C3B 1.414(6) .
C2B C7B 1.472(5) .
C3B C4B 1.384(7) .
C4B C5B 1.409(7) .
C5B C6B 1.376(7) .
C8B C9B 1.476(6) .
C9B C10B 1.309(6) .
C10B C11B 1.483(6) .
C11B C16B 1.399(9) .
C11B C12B 1.403(8) .
C12B C13B 1.387(8) .
C13B C14B 1.394(13) .
C14B C15B 1.376(12) .
C15B C16B 1.395(7) .
Mn3C O1C 1.859(3) .
Mn3C O3C 1.933(3) .
Mn3C N1C 1.954(4) .
Mn3C O4C 2.220(4) .
O1C C1C 1.326(7) .
O1C C71C 1.465(6) .
O2C C7C 1.287(5) .
O2C Mn4D 1.976(3) .
O3C C8C 1.317(5) .
O4C S11C 1.541(5) .
O4C S1C 1.611(5) .
N1C C7C 1.313(6) .
N1C N2C 1.410(4) .
N2C C8C 1.303(5) .
N2C Mn4D 2.265(3) .
C1C C6C 1.425(7) .
C1C C2C 1.445(9) .
C2C C3C 1.412(10) .
C2C C7C 1.508(8) .
C3C C4C 1.376(9) .
C4C C5C 1.415(10) .
C5C C6C 1.345(9) .
C71C C76C 1.3900 .
C71C C72C 1.3900 .
C72C C73C 1.3899 .
C72C C7C 1.442(6) .
C73C C74C 1.3900 .
C74C C75C 1.3900 .
C75C C76C 1.3899 .
C8C C9C 1.469(6) .
C9C C10C 1.331(6) .
C10C C11C 1.458(6) .
C11C C12C 1.389(6) .
C11C C16C 1.414(5) .
C12C C13C 1.387(7) .
C13C C14C 1.375(7) .
C14C C15C 1.392(6) .
C15C C16C 1.382(6) .
Mn4D O1D 1.859(3) .
Mn4D O3D 1.928(2) .
Mn4D N1D 1.950(3) .
Mn4D O4D 2.225(4) .
O1D C1D 1.320(6) .
O2D C7D 1.291(4) .
O2D Mn5E 1.992(2) .
O3D C8D 1.313(4) .
O4D S1D 1.421(4) .
N1D C7D 1.316(5) .
N1D N2D 1.418(4) .
N2D C8D 1.301(5) .
N2D Mn5E 2.240(3) .
C1D C2D 1.420(6) .
C1D C6D 1.422(5) .
C2D C3D 1.398(6) .
C2D C7D 1.480(4) .
C3D C4D 1.378(6) .
C4D C5D 1.430(8) .
C5D C6D 1.329(8) .
C8D C9D 1.460(5) .
C9D C10D 1.342(5) .
C10D C11D 1.468(5) .
C11D C12D 1.391(5) .
C11D C16D 1.400(4) .
C12D C13D 1.381(5) .
C13D C14D 1.378(5) .
C14D C15D 1.390(5) .
C15D C16D 1.388(5) .
Mn5E O1E 1.871(2) .
Mn5E O3E 1.930(2) .
Mn5E N1E 1.952(3) .
Mn5E O4E 2.198(3) .
O1E C1E 1.330(4) .
O2E C7E 1.290(4) .
O2E Mn1A 1.974(2) 7_567
O3E C8E 1.318(4) .
O4E S11E 1.434(4) .
O4E S1E 1.521(4) .
N1E C7E 1.328(4) .
N1E N2E 1.412(4) .
N2E C8E 1.311(4) .
N2E Mn1A 2.271(2) 7_567
C1E C6E 1.408(5) .
C1E C2E 1.413(4) .
C2E C3E 1.402(4) .
C2E C7E 1.466(4) .
C3E C4E 1.383(5) .
C4E C5E 1.399(5) .
C5E C6E 1.374(5) .
C8E C9E 1.452(5) .
C9E C10E 1.349(5) .
C10E C11E 1.460(5) .
C11E C16E 1.391(6) .
C11E C12E 1.397(6) .
C12E C13E 1.390(7) .
C13E C14E 1.382(8) .
C14E C15E 1.381(8) .
C15E C16E 1.382(6) .
S1B C17B 1.767(6) .
S1B C18B 1.778(6) .
S11B C28B 1.80(2) .
S11B C27B 1.84(2) .
S1C C17C 1.754(18) .
S1C C18C 1.842(9) .
S11C C27C 1.775(15) .
S11C C28C 1.79(2) .
S1D C17D 1.617(18) .
S1D C18D 1.805(16) .
S1E C17E 1.743(12) .
S1E C18E 1.809(10) .
S11E C28E 1.534(14) .
S11E C27E 1.783(12) .
